data_4507108
loop_
_publ_author_name
'Aaker\"oy, Christer B.'
'Hurley, Evan P.'
'Desper, John'

_publ_section_title
;
 Modulating Supramolecular Reactivity Using Covalent
 &#x201C;Switches&#x201D; on a Pyrazole Platform
;
_journal_issue 11
_journal_name_full 'Crystal Growth &amp; Design'
_journal_page_first 5806
_journal_paper_doi 10.1021/cg301391s
_journal_volume 12
_journal_year 2012
_chemical_formula_moiety
;
(C5 H7 N2 Cl) (C8 H8 O4)
;
_chemical_formula_sum 'C13 H15 Cl N2 O4'
_chemical_formula_weight 298.72
_chemical_name_systematic
;
EH-6-65-12 3,5-Me2-4-Cl-pyrazole, 3-MeO-4-HO-PhCOOH
;
_space_group_IT_number 29
_symmetry_cell_setting orthorhombic
_symmetry_space_group_name_Hall 'P 2c -2ac'
_symmetry_space_group_name_H-M 'P c a 21'
_atom_sites_solution_hydrogens geom
_atom_sites_solution_primary direct
_atom_sites_solution_secondary difmap
_audit_creation_method SHELXL-97
_cell_angle_alpha 90.00
_cell_angle_beta 90.00
_cell_angle_gamma 90.00
_cell_formula_units_Z 4
_cell_length_a 12.8138(7)
_cell_length_b 7.2047(4)
_cell_length_c 15.2522(9)
_cell_measurement_reflns_used 5669
_cell_measurement_temperature 120(2)
_cell_measurement_theta_max 32.17
_cell_measurement_theta_min 3.45
_cell_volume 1408.08(14)
_computing_cell_refinement 'Bruker SAINT'
_computing_data_collection 'Bruker APEX2'
_computing_data_reduction 'Bruker SAINT'
_computing_molecular_graphics 'Bruker SHELXTL'
_computing_publication_material 'Bruker SHELXTL'
_computing_structure_refinement 'SHELXL-97 (Sheldrick, 2008)'
_computing_structure_solution 'SHELXS-97 (Sheldrick, 2008)'
_diffrn_ambient_temperature 120(2)
_diffrn_measured_fraction_theta_full 0.997
_diffrn_measured_fraction_theta_max 0.997
_diffrn_measurement_device_type 'Bruker APEX-II CCD'
_diffrn_measurement_method '\f and \w scans'
_diffrn_radiation_monochromator graphite
_diffrn_radiation_source 'fine-focus sealed tube'
_diffrn_radiation_type MoK\a
_diffrn_radiation_wavelength 0.71073
_diffrn_reflns_av_R_equivalents 0.0599
_diffrn_reflns_av_sigmaI/netI 0.0444
_diffrn_reflns_limit_h_max 19
_diffrn_reflns_limit_h_min -19
_diffrn_reflns_limit_k_max 9
_diffrn_reflns_limit_k_min -10
_diffrn_reflns_limit_l_max 22
_diffrn_reflns_limit_l_min -20
_diffrn_reflns_number 11963
_diffrn_reflns_theta_full 32.02
_diffrn_reflns_theta_max 32.02
_diffrn_reflns_theta_min 3.24
_exptl_absorpt_coefficient_mu 0.286
_exptl_absorpt_correction_T_max 0.9451
_exptl_absorpt_correction_T_min 0.9294
_exptl_absorpt_correction_type multi-scan
_exptl_absorpt_process_details multi-scan
_exptl_crystal_colour colourless
_exptl_crystal_density_diffrn 1.409
_exptl_crystal_density_method 'not measured'
_exptl_crystal_description sphere
_exptl_crystal_F_000 624
_exptl_crystal_size_max 0.26
_exptl_crystal_size_mid 0.22
_exptl_crystal_size_min 0.20
_exptl_crystal_size_rad 0.22
_refine_diff_density_max 0.351
_refine_diff_density_min -0.321
_refine_diff_density_rms 0.056
_refine_ls_abs_structure_details 'Flack H D (1983), Acta Cryst. A39, 876-881'
_refine_ls_abs_structure_Flack 0.09(7)
_refine_ls_extinction_method none
_refine_ls_goodness_of_fit_ref 1.046
_refine_ls_hydrogen_treatment mixed
_refine_ls_matrix_type full
_refine_ls_number_parameters 193
_refine_ls_number_reflns 2526
_refine_ls_number_restraints 1
_refine_ls_restrained_S_all 1.046
_refine_ls_R_factor_all 0.0456
_refine_ls_R_factor_gt 0.0389
_refine_ls_shift/su_max 0.000
_refine_ls_shift/su_mean 0.000
_refine_ls_structure_factor_coef Fsqd
_refine_ls_weighting_details 'calc w=1/[\s^2^(Fo^2^)+(0.0600P)^2^+0.1000P] where P=(Fo^2^+2Fc^2^)/3'
_refine_ls_weighting_scheme calc
_refine_ls_wR_factor_gt 0.0975
_refine_ls_wR_factor_ref 0.1030
_reflns_number_gt 2234
_reflns_number_total 2526
_reflns_threshold_expression &gt;2sigma(I)
_cod_data_source_file cg301391s_si_002.cif
_cod_data_source_block 2.Cl:B
_cod_depositor_comments
;
The following automatic conversions were performed:

'_symmetry_cell_setting' value 'Orthorhombic' changed to
'orthorhombic' according to
/home/saulius/struct/CIF-dictionaries/cif_core.dic dictionary named
'cif_core.dic' version 2.4.2 from 2011-04-26.

Automatic conversion script
Id: cif_fix_values 1891 2012-01-12 08:04:46Z andrius 
;
_cod_original_sg_symbol_H-M Pca2(1)
_cod_database_code 4507108

loop_
_symmetry_equiv_pos_as_xyz
'x, y, z'
'-x, -y, z+1/2'
'x+1/2, -y, z'
'-x+1/2, y, z+1/2'

loop_
_atom_site_label
_atom_site_type_symbol
_atom_site_fract_x
_atom_site_fract_y
_atom_site_fract_z
_atom_site_U_iso_or_equiv
_atom_site_adp_type
_atom_site_occupancy
_atom_site_symmetry_multiplicity
_atom_site_calc_flag
_atom_site_refinement_flags
Cl1 Cl 0.16883(4) 0.42559(8) 0.72767(4) 0.03225(15) Uani 1 1 d .
N11 N 0.42415(13) 0.2754(3) 0.61776(13) 0.0227(3) Uani 1 1 d .
H11 H 0.488(2) 0.232(4) 0.612(2) 0.027 Uiso 1 1 d .
N12 N 0.36631(14) 0.2945(3) 0.54386(12) 0.0242(4) Uani 1 1 d .
C13 C 0.27170(15) 0.3480(3) 0.57092(15) 0.0241(4) Uani 1 1 d .
C14 C 0.27150(14) 0.3625(3) 0.66216(15) 0.0231(4) Uani 1 1 d .
C15 C 0.37098(15) 0.3160(3) 0.69113(15) 0.0224(4) Uani 1 1 d .
C16 C 0.18529(19) 0.3821(4) 0.50738(18) 0.0355(5) Uani 1 1 d .
H16A H 0.2145 0.4025 0.4488 0.053 Uiso 1 1 calc R
H16B H 0.1457 0.4920 0.5255 0.053 Uiso 1 1 calc R
H16C H 0.1388 0.2740 0.5061 0.053 Uiso 1 1 calc R
C17 C 0.41689(18) 0.3075(4) 0.78017(15) 0.0284(4) Uani 1 1 d .
H17A H 0.4893 0.2644 0.7763 0.043 Uiso 1 1 calc R
H17B H 0.3765 0.2212 0.8164 0.043 Uiso 1 1 calc R
H17C H 0.4153 0.4314 0.8067 0.043 Uiso 1 1 calc R
C21 C 0.64680(15) 0.1554(3) 0.35527(14) 0.0195(4) Uani 1 1 d .
C27 C 0.57015(14) 0.1904(3) 0.42602(13) 0.0203(3) Uani 1 1 d .
O21 O 0.48240(11) 0.2688(2) 0.40024(10) 0.0251(3) Uani 1 1 d .
H21 H 0.440(2) 0.271(4) 0.447(2) 0.030 Uiso 1 1 d .
O22 O 0.58730(11) 0.1497(2) 0.50275(11) 0.0287(3) Uani 1 1 d .
C22 C 0.62090(14) 0.1833(3) 0.26680(14) 0.0191(3) Uani 1 1 d .
H22 H 0.5535 0.2269 0.2511 0.023 Uiso 1 1 calc R
C23 C 0.69451(14) 0.1465(3) 0.20283(13) 0.0189(3) Uani 1 1 d .
O23 O 0.68139(10) 0.1656(2) 0.11401(11) 0.0223(3) Uani 1 1 d .
C28 C 0.58120(14) 0.2249(3) 0.08417(14) 0.0233(4) Uani 1 1 d .
H28A H 0.5813 0.2321 0.0200 0.035 Uiso 1 1 calc R
H28B H 0.5654 0.3475 0.1087 0.035 Uiso 1 1 calc R
H28C H 0.5281 0.1358 0.1033 0.035 Uiso 1 1 calc R
C24 C 0.79469(13) 0.0833(3) 0.22705(15) 0.0196(3) Uani 1 1 d .
O24 O 0.86817(12) 0.0511(2) 0.16491(11) 0.0253(3) Uani 1 1 d .
H24 H 0.843(2) 0.076(4) 0.115(3) 0.030 Uiso 1 1 d .
C25 C 0.81851(15) 0.0520(3) 0.31396(14) 0.0229(4) Uani 1 1 d .
H25 H 0.8853 0.0055 0.3297 0.028 Uiso 1 1 calc R
C26 C 0.74492(16) 0.0883(3) 0.37829(13) 0.0216(4) Uani 1 1 d .
H26 H 0.7615 0.0674 0.4382 0.026 Uiso 1 1 calc R

loop_
_atom_site_aniso_label
_atom_site_aniso_U_11
_atom_site_aniso_U_22
_atom_site_aniso_U_33
_atom_site_aniso_U_23
_atom_site_aniso_U_13
_atom_site_aniso_U_12
Cl1 0.0253(2) 0.0339(3) 0.0376(3) -0.0044(3) 0.0133(2) 0.00065(19)
N11 0.0202(7) 0.0280(9) 0.0200(8) -0.0016(7) 0.0036(6) 0.0011(6)
N12 0.0229(7) 0.0290(9) 0.0208(8) -0.0015(7) 0.0032(6) 0.0005(7)
C13 0.0216(8) 0.0259(9) 0.0248(10) 0.0001(8) 0.0033(7) -0.0010(7)
C14 0.0195(8) 0.0240(9) 0.0258(10) -0.0011(8) 0.0065(7) -0.0001(7)
C15 0.0237(8) 0.0210(8) 0.0225(9) 0.0006(8) 0.0051(7) 0.0000(7)
C16 0.0297(9) 0.0459(14) 0.0308(12) 0.0014(12) -0.0022(10) 0.0034(10)
C17 0.0340(10) 0.0291(10) 0.0220(10) 0.0002(9) -0.0003(8) -0.0012(9)
C21 0.0184(7) 0.0234(9) 0.0168(8) 0.0003(7) 0.0003(7) -0.0012(6)
C27 0.0188(7) 0.0259(9) 0.0161(8) -0.0019(8) 0.0008(7) -0.0017(7)
O21 0.0195(6) 0.0383(8) 0.0176(7) -0.0018(6) 0.0018(5) 0.0034(6)
O22 0.0237(6) 0.0441(9) 0.0182(7) 0.0032(7) 0.0012(6) 0.0027(6)
C22 0.0172(7) 0.0227(8) 0.0174(8) -0.0006(7) -0.0007(6) -0.0005(6)
C23 0.0185(7) 0.0228(8) 0.0155(8) 0.0000(7) -0.0004(6) 0.0004(7)
O23 0.0187(6) 0.0329(8) 0.0153(6) 0.0014(6) -0.0008(5) 0.0031(5)
C28 0.0193(7) 0.0328(10) 0.0178(9) 0.0022(8) -0.0023(7) 0.0000(7)
C24 0.0166(6) 0.0249(8) 0.0171(8) -0.0003(8) 0.0021(7) 0.0007(6)
O24 0.0182(6) 0.0390(8) 0.0187(7) 0.0024(7) 0.0033(5) 0.0046(6)
C25 0.0169(7) 0.0319(10) 0.0200(9) 0.0024(9) -0.0023(7) 0.0015(7)
C26 0.0193(7) 0.0292(9) 0.0161(9) 0.0023(8) -0.0010(7) 0.0011(7)

loop_
_atom_type_symbol
_atom_type_description
_atom_type_scat_dispersion_real
_atom_type_scat_dispersion_imag
_atom_type_scat_source
C C 0.0033 0.0016 'International Tables Vol C Tables 4.2.6.8 and 6.1.1.4'
H H 0.0000 0.0000 'International Tables Vol C Tables 4.2.6.8 and 6.1.1.4'
N N 0.0061 0.0033 'International Tables Vol C Tables 4.2.6.8 and 6.1.1.4'
O O 0.0106 0.0060 'International Tables Vol C Tables 4.2.6.8 and 6.1.1.4'
Cl Cl 0.1484 0.1585 'International Tables Vol C Tables 4.2.6.8 and 6.1.1.4'

loop_
_geom_angle_atom_site_label_1
_geom_angle_atom_site_label_2
_geom_angle_atom_site_label_3
_geom_angle
C15 N11 N12 113.16(16)
C15 N11 H11 129(2)
N12 N11 H11 118(2)
C13 N12 N11 105.55(17)
N12 C13 C14 109.33(19)
N12 C13 C16 121.3(2)
C14 C13 C16 129.4(2)
C15 C14 C13 107.30(19)
C15 C14 Cl1 125.64(18)
C13 C14 Cl1 127.07(17)
N11 C15 C14 104.7(2)
N11 C15 C17 123.62(18)
C14 C15 C17 131.7(2)
C13 C16 H16A 109.5
C13 C16 H16B 109.5
H16A C16 H16B 109.5
C13 C16 H16C 109.5
H16A C16 H16C 109.5
H16B C16 H16C 109.5
C15 C17 H17A 109.5
C15 C17 H17B 109.5
H17A C17 H17B 109.5
C15 C17 H17C 109.5
H17A C17 H17C 109.5
H17B C17 H17C 109.5
C26 C21 C22 120.37(18)
C26 C21 C27 118.32(18)
C22 C21 C27 121.28(17)
O22 C27 O21 122.67(18)
O22 C27 C21 122.40(18)
O21 C27 C21 114.93(17)
C27 O21 H21 106.9(19)
C23 C22 C21 119.31(17)
C23 C22 H22 120.3
C21 C22 H22 120.3
O23 C23 C22 126.44(17)
O23 C23 C24 113.72(17)
C22 C23 C24 119.84(18)
C23 O23 C28 117.07(16)
O23 C28 H28A 109.5
O23 C28 H28B 109.5
H28A C28 H28B 109.5
O23 C28 H28C 109.5
H28A C28 H28C 109.5
H28B C28 H28C 109.5
O24 C24 C25 119.36(17)
O24 C24 C23 120.3(2)
C25 C24 C23 120.39(18)
C24 O24 H24 109(2)
C24 C25 C26 119.94(18)
C24 C25 H25 120.0
C26 C25 H25 120.0
C25 C26 C21 120.10(19)
C25 C26 H26 119.9
C21 C26 H26 119.9

loop_
_geom_bond_atom_site_label_1
_geom_bond_atom_site_label_2
_geom_bond_distance
Cl1 C14 1.713(2)
N11 C15 1.342(3)
N11 N12 1.356(3)
N11 H11 0.89(3)
N12 C13 1.338(3)
C13 C14 1.395(3)
C13 C16 1.492(3)
C14 C15 1.390(3)
C15 C17 1.481(3)
C16 H16A 0.9800
C16 H16B 0.9800
C16 H16C 0.9800
C17 H17A 0.9800
C17 H17B 0.9800
C17 H17C 0.9800
C21 C26 1.392(3)
C21 C22 1.404(3)
C21 C27 1.481(3)
C27 O22 1.226(3)
C27 O21 1.318(2)
O21 H21 0.90(3)
C22 C23 1.383(3)
C22 H22 0.9500
C23 O23 1.372(3)
C23 C24 1.411(2)
O23 C28 1.428(2)
C28 H28A 0.9800
C28 H28B 0.9800
C28 H28C 0.9800
C24 O24 1.356(2)
C24 C25 1.379(3)
O24 H24 0.84(4)
C25 C26 1.386(3)
C25 H25 0.9500
C26 H26 0.9500

loop_
_geom_hbond_atom_site_label_D
_geom_hbond_atom_site_label_H
_geom_hbond_atom_site_label_A
_geom_hbond_distance_DH
_geom_hbond_distance_HA
_geom_hbond_distance_DA
_geom_hbond_angle_DHA
_geom_hbond_site_symmetry_A
N11 H11 O22 0.89(3) 2.18(3) 2.875(2) 136(3) .
O21 H21 N12 0.90(3) 1.76(3) 2.654(2) 174(3) .
O24 H24 O22 0.84(4) 2.01(4) 2.636(2) 131(3) 4_654

loop_
_geom_torsion_atom_site_label_1
_geom_torsion_atom_site_label_2
_geom_torsion_atom_site_label_3
_geom_torsion_atom_site_label_4
_geom_torsion
C15 N11 N12 C13 -0.6(2)
N11 N12 C13 C14 0.2(2)
N11 N12 C13 C16 -179.5(2)
N12 C13 C14 C15 0.2(3)
C16 C13 C14 C15 179.9(2)
N12 C13 C14 Cl1 -179.79(15)
C16 C13 C14 Cl1 -0.1(4)
N12 N11 C15 C14 0.7(2)
N12 N11 C15 C17 -179.4(2)
C13 C14 C15 N11 -0.5(2)
Cl1 C14 C15 N11 179.48(16)
C13 C14 C15 C17 179.6(2)
Cl1 C14 C15 C17 -0.4(4)
C26 C21 C27 O22 -5.5(3)
C22 C21 C27 O22 172.6(2)
C26 C21 C27 O21 174.37(18)
C22 C21 C27 O21 -7.6(3)
C26 C21 C22 C23 -1.1(3)
C27 C21 C22 C23 -179.16(18)
C21 C22 C23 O23 179.68(19)
C21 C22 C23 C24 -0.6(3)
C22 C23 O23 C28 -1.7(3)
C24 C23 O23 C28 178.56(17)
O23 C23 C24 O24 1.4(3)
C22 C23 C24 O24 -178.41(17)
O23 C23 C24 C25 -178.03(18)
C22 C23 C24 C25 2.2(3)
O24 C24 C25 C26 178.51(19)
C23 C24 C25 C26 -2.1(3)
C24 C25 C26 C21 0.4(3)
C22 C21 C26 C25 1.3(3)
C27 C21 C26 C25 179.34(19)
